data_1541030
loop_
_publ_author_name
'Tang, J.'
'Li, L.'
'O'Connor, C.J.'
'Lee, Y.S.'

_publ_section_title
;
 Strongly enhanced paramagnetism in Ce Ni5-x Gax and La Ni3 Ga2
;
_journal_name_full 'Journal of Alloys Compd.'
_journal_page_first 241
_journal_page_last 244
_journal_volume 207
_journal_year 1994
_chemical_formula_sum 'Ce Ga Ni4'
_space_group_IT_number 191
_symmetry_space_group_name_Hall '-P 6 2'
_symmetry_space_group_name_H-M 'P 6/m m m'
_cell_angle_alpha 90
_cell_angle_beta 90
_cell_angle_gamma 120
_cell_formula_units_Z 1
_cell_length_a 4.966
_cell_length_b 4.966
_cell_length_c 4.072
_cell_volume 86.966
_citation_journal_id_ASTM JALCEU
_cod_data_source_file Tang_JALCEU_1994_967.cif
_cod_data_source_block Ce1Ga1Ni4
_cod_original_cell_volume 86.96647
_cod_original_formula_sum 'Ce1 Ga1 Ni4'
_cod_database_code 1541030

loop_
_symmetry_equiv_pos_as_xyz
x,y,z
x-y,x,z
-y,x-y,z
-x,-y,z
-x+y,-x,z
y,-x+y,z
-y,-x,-z
x-y,-y,-z
x,x-y,-z
y,x,-z
-x+y,y,-z
-x,-x+y,-z
-x,-y,-z
-x+y,-x,-z
y,-x+y,-z
x,y,-z
x-y,x,-z
-y,x-y,-z
y,x,z
-x+y,y,z
-x,-x+y,z
-y,-x,z
x-y,-y,z
x,x-y,z

loop_
_atom_site_label
_atom_site_type_symbol
_atom_site_fract_x
_atom_site_fract_y
_atom_site_fract_z
_atom_site_occupancy
_atom_site_U_iso_or_equiv
Ce1 Ce 0 0 0 1 0.0
Ga2 Ga 0.5 0 0.5 0.2 0.0
Ni2 Ni 0.5 0 0.5 0.8 0.0
Ga1 Ga 0.3333 0.6667 0 0.2 0.0
Ni1 Ni 0.3333 0.6667 0 0.8 0.0
